data_4324538
loop_
_publ_author_name
'Xiaoli Ma'
'Zhi Yang'
'Xiujuan Wang'
'Herbert W. Roesky'
'Feng Wu'
'Hongping Zhu'

_publ_section_title
;
 Synthesis of Boroxine-Linked Aluminum Complexes
;
_journal_name_full 'Inorganic Chemistry'
_journal_page_first 2010
_journal_page_last 2014
_journal_paper_doi 10.1021/ic1022906
_journal_volume 50
_journal_year 2011
_chemical_formula_sum 'C44 H49 Al B2 F2 N2 O3'
_chemical_formula_weight 740.45
_chemical_name_systematic
; 
 ? 
;
_space_group_IT_number 60
_symmetry_cell_setting orthorhombic
_symmetry_space_group_name_Hall '-P 2n 2ab'
_symmetry_space_group_name_H-M 'P b c n'
_atom_sites_solution_hydrogens geom
_atom_sites_solution_primary direct
_atom_sites_solution_secondary difmap
_audit_creation_method SHELXL-97
_cell_angle_alpha 90.00
_cell_angle_beta 90.00
_cell_angle_gamma 90.00
_cell_formula_units_Z 8
_cell_length_a 29.861(4)
_cell_length_b 21.602(3)
_cell_length_c 12.9186(17)
_cell_measurement_reflns_used 16526
_cell_measurement_temperature 133(2)
_cell_measurement_theta_max 27.49
_cell_measurement_theta_min 3.15
_cell_volume 8333.2(19)
_computing_cell_refinement 'CrystalClear (Rigaku Inc., 2008)'
_computing_data_collection 'CrystalClear (Rigaku Inc., 2008)'
_computing_data_reduction 'CrystalClear (Rigaku Inc., 2008)'
_computing_structure_refinement 'SHELXL-97 (Sheldrick, 1997)'
_computing_structure_solution 'SHELXS-97 (Sheldrick, 1990)'
_diffrn_ambient_temperature 133(2)
_diffrn_detector_area_resol_mean 28.5714
_diffrn_measured_fraction_theta_full 0.997
_diffrn_measured_fraction_theta_max 0.997
_diffrn_measurement_device_type AFC10/Saturn724+
_diffrn_measurement_method 'phi and omega scans'
_diffrn_radiation_monochromator graphite
_diffrn_radiation_source 'Rotating Anode'
_diffrn_radiation_type MoK\a
_diffrn_radiation_wavelength 0.71073
_diffrn_reflns_av_R_equivalents 0.0925
_diffrn_reflns_av_sigmaI/netI 0.0521
_diffrn_reflns_limit_h_max 36
_diffrn_reflns_limit_h_min -36
_diffrn_reflns_limit_k_max 26
_diffrn_reflns_limit_k_min -24
_diffrn_reflns_limit_l_max 15
_diffrn_reflns_limit_l_min -14
_diffrn_reflns_number 56882
_diffrn_reflns_theta_full 26.00
_diffrn_reflns_theta_max 26.00
_diffrn_reflns_theta_min 3.20
_diffrn_standards_decay_% 0
_diffrn_standards_interval_count 0
_diffrn_standards_interval_time 0
_diffrn_standards_number 0
_exptl_absorpt_coefficient_mu 0.098
_exptl_absorpt_correction_T_max 0.9871
_exptl_absorpt_correction_T_min 0.9527
_exptl_absorpt_correction_type multi-scan
_exptl_crystal_colour Colorless
_exptl_crystal_density_diffrn 1.180
_exptl_crystal_description Prism
_exptl_crystal_F_000 3136
_exptl_crystal_size_max 0.50
_exptl_crystal_size_mid 0.27
_exptl_crystal_size_min 0.13
_refine_diff_density_max 0.285
_refine_diff_density_min -0.208
_refine_diff_density_rms 0.051
_refine_ls_extinction_method none
_refine_ls_goodness_of_fit_ref 1.150
_refine_ls_hydrogen_treatment mixed
_refine_ls_matrix_type full
_refine_ls_number_parameters 518
_refine_ls_number_reflns 8164
_refine_ls_number_restraints 0
_refine_ls_restrained_S_all 1.150
_refine_ls_R_factor_all 0.1050
_refine_ls_R_factor_gt 0.0778
_refine_ls_shift/su_max 0.001
_refine_ls_shift/su_mean 0.000
_refine_ls_structure_factor_coef Fsqd
_refine_ls_weighting_details 'calc w=1/[\s^2^(Fo^2^)+(0.0529P)^2^+5.6984P] where P=(Fo^2^+2Fc^2^)/3'
_refine_ls_weighting_scheme calc
_refine_ls_wR_factor_gt 0.1491
_refine_ls_wR_factor_ref 0.1609
_reflns_number_gt 6384
_reflns_number_total 8164
_reflns_threshold_expression >2sigma(I)
_cod_data_source_file ic1022906_si_002.cif
_cod_data_source_block bo635
_cod_depositor_comments
;
The following automatic conversions were performed:

'_exptl_absorpt_correction_type' value 'multi-scans' was replaced
with the value 'multi-scan' as specified in the replacement file
'src/cod-tools/trunk/data/replacement-values/replacement_values.lst'.

Automatic conversion script
Id: cif_fix_values 5376 2017-05-30 11:51:03Z andrius 
;
_cod_original_cell_volume 8333(2)
_cod_database_code 4324538

loop_
_symmetry_equiv_pos_as_xyz
'x, y, z'
'-x+1/2, -y+1/2, z+1/2'
'-x, y, -z+1/2'
'x+1/2, -y+1/2, -z'
'-x, -y, -z'
'x-1/2, y-1/2, -z-1/2'
'x, -y, z-1/2'
'-x-1/2, y-1/2, z'

loop_
_atom_site_label
_atom_site_type_symbol
_atom_site_fract_x
_atom_site_fract_y
_atom_site_fract_z
_atom_site_U_iso_or_equiv
_atom_site_adp_type
_atom_site_occupancy
_atom_site_symmetry_multiplicity
_atom_site_calc_flag
_atom_site_refinement_flags
Al1 Al 0.63906(3) 0.30359(3) 0.45655(6) 0.02109(19) Uani 1 1 d .
F1 F 0.63124(7) 0.42689(8) -0.09344(12) 0.0461(5) Uani 1 1 d .
F2 F 0.65456(7) 0.00618(8) 0.26524(17) 0.0588(6) Uani 1 1 d .
O1 O 0.62496(7) 0.28599(8) 0.22455(14) 0.0296(5) Uani 1 1 d .
O2 O 0.62280(6) 0.35846(8) 0.36541(13) 0.0243(4) Uani 1 1 d .
O3 O 0.64355(6) 0.23583(8) 0.38469(14) 0.0254(4) Uani 1 1 d .
N1 N 0.60196(7) 0.29752(9) 0.57225(17) 0.0228(5) Uani 1 1 d .
N2 N 0.69189(7) 0.32724(9) 0.52344(16) 0.0219(5) Uani 1 1 d .
B1 B 0.62080(10) 0.34578(14) 0.2635(2) 0.0241(7) Uani 1 1 d .
B2 B 0.63596(10) 0.23341(14) 0.2822(2) 0.0249(7) Uani 1 1 d .
C1 C 0.55358(10) 0.20575(13) 0.5859(2) 0.0309(7) Uani 1 1 d .
C2 C 0.51194(11) 0.17838(14) 0.5690(2) 0.0388(8) Uani 1 1 d .
H2 H 0.5079 0.1358 0.5848 0.047 Uiso 1 1 calc R
C3 C 0.47656(10) 0.21172(15) 0.5299(2) 0.0419(8) Uani 1 1 d .
H3 H 0.4485 0.1921 0.5188 0.050 Uiso 1 1 calc R
C4 C 0.48171(10) 0.27335(15) 0.5069(2) 0.0394(8) Uani 1 1 d .
H4 H 0.4570 0.2959 0.4802 0.047 Uiso 1 1 calc R
C5 C 0.52251(9) 0.30349(13) 0.5219(2) 0.0299(6) Uani 1 1 d .
C6 C 0.55839(9) 0.26863(12) 0.5604(2) 0.0247(6) Uani 1 1 d .
C7 C 0.61397(9) 0.31821(11) 0.6667(2) 0.0232(6) Uani 1 1 d .
C8 C 0.65634(9) 0.34221(12) 0.6879(2) 0.0245(6) Uani 1 1 d .
H8 H 0.6602 0.3595 0.7549 0.029 Uiso 1 1 calc R
C9 C 0.69382(9) 0.34399(11) 0.6232(2) 0.0254(6) Uani 1 1 d .
C10 C 0.73325(8) 0.32208(12) 0.4639(2) 0.0242(6) Uani 1 1 d .
C11 C 0.74845(9) 0.37223(12) 0.4043(2) 0.0285(6) Uani 1 1 d .
C12 C 0.78753(10) 0.36385(14) 0.3475(2) 0.0366(7) Uani 1 1 d .
H12 H 0.7990 0.3973 0.3079 0.044 Uiso 1 1 calc R
C13 C 0.81013(10) 0.30806(14) 0.3473(2) 0.0371(7) Uani 1 1 d .
H13 H 0.8366 0.3033 0.3072 0.045 Uiso 1 1 calc R
C14 C 0.79413(9) 0.25932(13) 0.4054(2) 0.0320(7) Uani 1 1 d .
H14 H 0.8098 0.2210 0.4046 0.038 Uiso 1 1 calc R
C15 C 0.75564(9) 0.26497(12) 0.4651(2) 0.0266(6) Uani 1 1 d .
C16 C 0.59182(10) 0.16710(13) 0.6302(3) 0.0369(7) Uani 1 1 d .
H16 H 0.6168 0.1960 0.6481 0.044 Uiso 1 1 calc R
C17 C 0.57848(12) 0.13296(15) 0.7291(3) 0.0455(8) Uani 1 1 d .
H17A H 0.5672 0.1628 0.7799 0.055 Uiso 1 1 calc R
H17B H 0.6047 0.1115 0.7575 0.055 Uiso 1 1 calc R
H17C H 0.5550 0.1027 0.7131 0.055 Uiso 1 1 calc R
C18 C 0.60945(15) 0.12143(16) 0.5512(3) 0.0693(13) Uani 1 1 d .
H18A H 0.5857 0.0922 0.5326 0.083 Uiso 1 1 calc R
H18B H 0.6348 0.0987 0.5807 0.083 Uiso 1 1 calc R
H18C H 0.6192 0.1438 0.4892 0.083 Uiso 1 1 calc R
C19 C 0.52612(10) 0.37211(13) 0.4986(2) 0.0332(7) Uani 1 1 d .
H19 H 0.5583 0.3842 0.5066 0.040 Uiso 1 1 calc R
C20 C 0.49887(11) 0.41048(14) 0.5761(3) 0.0445(8) Uani 1 1 d .
H20A H 0.4670 0.4004 0.5690 0.053 Uiso 1 1 calc R
H20B H 0.5034 0.4546 0.5621 0.053 Uiso 1 1 calc R
H20C H 0.5088 0.4010 0.6466 0.053 Uiso 1 1 calc R
C21 C 0.51204(11) 0.38803(16) 0.3882(2) 0.0468(9) Uani 1 1 d .
H21A H 0.5294 0.3631 0.3392 0.056 Uiso 1 1 calc R
H21B H 0.5176 0.4321 0.3751 0.056 Uiso 1 1 calc R
H21C H 0.4801 0.3792 0.3793 0.056 Uiso 1 1 calc R
C22 C 0.58155(10) 0.31418(13) 0.7551(2) 0.0316(7) Uani 1 1 d .
H22A H 0.5524 0.3306 0.7334 0.038 Uiso 1 1 calc R
H22B H 0.5929 0.3385 0.8136 0.038 Uiso 1 1 calc R
H22C H 0.5782 0.2709 0.7762 0.038 Uiso 1 1 calc R
C23 C 0.73688(9) 0.36519(14) 0.6721(2) 0.0359(7) Uani 1 1 d .
H23A H 0.7612 0.3624 0.6213 0.043 Uiso 1 1 calc R
H23B H 0.7438 0.3388 0.7316 0.043 Uiso 1 1 calc R
H23C H 0.7337 0.4082 0.6952 0.043 Uiso 1 1 calc R
C24 C 0.72407(11) 0.43408(13) 0.4018(2) 0.0386(8) Uani 1 1 d .
H24 H 0.6932 0.4276 0.4298 0.046 Uiso 1 1 calc R
C25 C 0.71977(11) 0.45984(15) 0.2924(3) 0.0495(9) Uani 1 1 d .
H25A H 0.7494 0.4716 0.2666 0.059 Uiso 1 1 calc R
H25B H 0.7002 0.4963 0.2932 0.059 Uiso 1 1 calc R
H25C H 0.7069 0.4282 0.2470 0.059 Uiso 1 1 calc R
C26 C 0.74777(16) 0.48169(15) 0.4704(3) 0.0712(13) Uani 1 1 d .
H26A H 0.7515 0.4647 0.5402 0.085 Uiso 1 1 calc R
H26B H 0.7298 0.5196 0.4738 0.085 Uiso 1 1 calc R
H26C H 0.7772 0.4913 0.4411 0.085 Uiso 1 1 calc R
C27 C 0.74027(9) 0.21110(12) 0.5315(2) 0.0315(7) Uani 1 1 d .
H27 H 0.7092 0.2204 0.5557 0.038 Uiso 1 1 calc R
C28 C 0.73881(12) 0.15029(14) 0.4717(3) 0.0477(9) Uani 1 1 d .
H28A H 0.7208 0.1557 0.4088 0.057 Uiso 1 1 calc R
H28B H 0.7254 0.1181 0.5151 0.057 Uiso 1 1 calc R
H28C H 0.7693 0.1380 0.4526 0.057 Uiso 1 1 calc R
C29 C 0.76981(12) 0.20463(16) 0.6267(3) 0.0501(9) Uani 1 1 d .
H29A H 0.8008 0.1974 0.6051 0.060 Uiso 1 1 calc R
H29B H 0.7594 0.1696 0.6685 0.060 Uiso 1 1 calc R
H29C H 0.7682 0.2427 0.6678 0.060 Uiso 1 1 calc R
C30 C 0.61507(9) 0.39899(12) 0.1817(2) 0.0244(6) Uani 1 1 d .
C31 C 0.60533(9) 0.45938(12) 0.2128(2) 0.0285(6) Uani 1 1 d .
H31 H 0.5996 0.4675 0.2839 0.034 Uiso 1 1 calc R
C32 C 0.60379(10) 0.50789(13) 0.1422(2) 0.0337(7) Uani 1 1 d .
H32 H 0.5966 0.5485 0.1652 0.040 Uiso 1 1 calc R
C33 C 0.61265(10) 0.49727(13) 0.0383(2) 0.0332(7) Uani 1 1 d .
H33 H 0.6121 0.5301 -0.0106 0.040 Uiso 1 1 calc R
C34 C 0.62216(10) 0.43787(13) 0.0086(2) 0.0304(6) Uani 1 1 d .
C35 C 0.62304(9) 0.38879(12) 0.0762(2) 0.0269(6) Uani 1 1 d .
H35 H 0.6290 0.3482 0.0515 0.032 Uiso 1 1 calc R
C36 C 0.63879(9) 0.17105(12) 0.2198(2) 0.0276(6) Uani 1 1 d .
C37 C 0.63329(10) 0.16937(13) 0.1123(2) 0.0322(7) Uani 1 1 d .
H37 H 0.6288 0.2070 0.0758 0.039 Uiso 1 1 calc R
C38 C 0.63421(10) 0.11417(14) 0.0575(2) 0.0380(7) Uani 1 1 d .
H38 H 0.6299 0.1144 -0.0153 0.046 Uiso 1 1 calc R
C39 C 0.64129(11) 0.05884(14) 0.1084(3) 0.0417(8) Uani 1 1 d .
H39 H 0.6419 0.0207 0.0717 0.050 Uiso 1 1 calc R
C40 C 0.64735(10) 0.06065(13) 0.2137(3) 0.0372(7) Uani 1 1 d .
C41 C 0.64641(9) 0.11455(12) 0.2704(2) 0.0311(7) Uani 1 1 d .
H41 H 0.6509 0.1135 0.3432 0.037 Uiso 1 1 calc R
C51 C 0.5185(13) -0.006(2) 0.497(5) 0.202(17) Uiso 0.25 1 d P
C52 C 0.5199(7) 0.2067(13) 0.2692(18) 0.052(6) Uiso 0.25 1 d P
C53 C 0.5198(7) 0.2248(10) 0.2560(19) 0.063(7) Uiso 0.25 1 d P
C54 C 0.5165(6) 0.1780(11) 0.2604(16) 0.056(5) Uiso 0.25 1 d P
C55 C 0.5085(17) 0.1402(19) 0.263(5) 0.138(13) Uiso 0.25 1 d P
C56 C 0.5161(12) 0.0936(17) 0.229(4) 0.126(12) Uiso 0.25 1 d P
C57 C 0.5072(14) 0.1028(18) 0.298(3) 0.095(8) Uiso 0.25 1 d P
C58 C 0.5190(10) 0.0738(18) 0.324(2) 0.120(11) Uiso 0.25 1 d P
C59 C 0.5123(9) 0.0283(10) 0.268(2) 0.107(8) Uiso 0.25 1 d P
C60 C 0.5279(10) 0.0178(13) 0.335(2) 0.110(8) Uiso 0.25 1 d P
C61 C 0.5010(12) 0.0183(13) 0.403(3) 0.142(10) Uiso 0.25 1 d P
C62 C 0.5431(8) -0.0102(10) 0.4089(19) 0.094(6) Uiso 0.25 1 d P

loop_
_atom_site_aniso_label
_atom_site_aniso_U_11
_atom_site_aniso_U_22
_atom_site_aniso_U_33
_atom_site_aniso_U_23
_atom_site_aniso_U_13
_atom_site_aniso_U_12
Al1 0.0217(4) 0.0191(4) 0.0226(4) -0.0001(3) 0.0000(3) 0.0012(3)
F1 0.0698(13) 0.0437(11) 0.0249(9) 0.0012(8) 0.0040(9) 0.0019(9)
F2 0.0772(15) 0.0231(9) 0.0759(15) -0.0003(9) -0.0117(12) 0.0058(9)
O1 0.0418(12) 0.0221(10) 0.0247(10) -0.0007(8) 0.0004(9) 0.0018(8)
O2 0.0294(10) 0.0199(9) 0.0237(10) 0.0006(8) 0.0003(8) 0.0026(8)
O3 0.0298(10) 0.0207(9) 0.0258(10) -0.0007(8) 0.0000(8) 0.0019(8)
N1 0.0197(11) 0.0220(11) 0.0266(12) 0.0020(9) 0.0005(9) 0.0008(9)
N2 0.0212(11) 0.0197(11) 0.0248(12) -0.0001(9) 0.0022(9) 0.0011(9)
B1 0.0217(15) 0.0233(16) 0.0273(17) 0.0020(13) 0.0000(13) -0.0001(12)
B2 0.0218(15) 0.0240(16) 0.0289(17) 0.0031(13) 0.0035(13) -0.0017(12)
C1 0.0331(16) 0.0281(15) 0.0314(16) -0.0020(12) 0.0062(13) -0.0051(12)
C2 0.0404(18) 0.0344(17) 0.0417(19) -0.0001(14) 0.0036(15) -0.0131(14)
C3 0.0302(17) 0.054(2) 0.0411(19) 0.0008(16) -0.0021(14) -0.0176(15)
C4 0.0272(16) 0.055(2) 0.0356(18) 0.0070(15) -0.0055(13) -0.0036(14)
C5 0.0251(15) 0.0367(17) 0.0280(16) 0.0040(13) 0.0021(12) -0.0018(12)
C6 0.0218(14) 0.0271(14) 0.0253(15) -0.0005(11) 0.0023(11) -0.0048(11)
C7 0.0286(15) 0.0165(13) 0.0245(14) 0.0015(10) 0.0014(11) 0.0048(11)
C8 0.0250(14) 0.0238(14) 0.0246(15) -0.0056(11) -0.0011(12) 0.0022(11)
C9 0.0244(14) 0.0192(13) 0.0326(16) -0.0004(11) 0.0001(12) 0.0038(11)
C10 0.0196(13) 0.0271(14) 0.0260(14) -0.0039(11) 0.0015(11) -0.0025(11)
C11 0.0256(14) 0.0264(15) 0.0334(16) -0.0015(12) 0.0000(12) -0.0036(11)
C12 0.0362(17) 0.0364(17) 0.0371(17) 0.0051(14) 0.0085(14) -0.0083(14)
C13 0.0294(16) 0.0430(18) 0.0391(18) -0.0001(14) 0.0101(14) -0.0004(13)
C14 0.0272(15) 0.0301(16) 0.0386(17) -0.0036(13) 0.0052(13) 0.0037(12)
C15 0.0242(14) 0.0274(15) 0.0282(15) -0.0006(12) 0.0012(12) -0.0012(11)
C16 0.0326(17) 0.0240(15) 0.054(2) 0.0040(14) 0.0029(15) 0.0004(12)
C17 0.046(2) 0.0417(19) 0.049(2) 0.0079(16) -0.0020(16) -0.0008(15)
C18 0.099(3) 0.041(2) 0.068(3) 0.0153(19) 0.030(2) 0.029(2)
C19 0.0249(15) 0.0385(17) 0.0363(17) 0.0092(14) 0.0020(13) 0.0051(12)
C20 0.0398(19) 0.0394(18) 0.054(2) 0.0142(16) 0.0075(16) 0.0083(15)
C21 0.0347(18) 0.059(2) 0.047(2) 0.0199(17) 0.0030(15) 0.0058(16)
C22 0.0313(16) 0.0366(17) 0.0270(15) -0.0017(13) 0.0045(12) -0.0010(13)
C23 0.0272(16) 0.0436(18) 0.0369(17) -0.0121(14) -0.0022(13) -0.0014(13)
C24 0.0374(18) 0.0256(16) 0.053(2) 0.0055(14) 0.0053(15) -0.0023(13)
C25 0.0364(19) 0.0424(19) 0.070(2) 0.0187(17) -0.0037(17) -0.0019(15)
C26 0.101(3) 0.0263(19) 0.086(3) -0.0096(19) -0.026(3) 0.007(2)
C27 0.0255(15) 0.0283(15) 0.0408(17) 0.0049(13) 0.0065(13) 0.0051(12)
C28 0.049(2) 0.0291(17) 0.065(2) 0.0014(16) 0.0035(18) -0.0029(15)
C29 0.055(2) 0.050(2) 0.045(2) 0.0112(17) 0.0009(17) 0.0050(17)
C30 0.0226(14) 0.0252(14) 0.0255(15) 0.0021(11) -0.0037(11) -0.0015(11)
C31 0.0358(16) 0.0250(14) 0.0247(15) -0.0014(11) 0.0000(12) 0.0001(12)
C32 0.0419(18) 0.0246(15) 0.0345(17) -0.0024(13) -0.0041(14) 0.0008(13)
C33 0.0409(17) 0.0254(15) 0.0333(17) 0.0083(13) -0.0037(14) -0.0026(13)
C34 0.0359(16) 0.0356(17) 0.0197(14) 0.0004(12) 0.0001(12) -0.0027(13)
C35 0.0281(15) 0.0257(14) 0.0269(15) -0.0011(12) 0.0000(12) 0.0000(11)
C36 0.0246(14) 0.0259(14) 0.0324(16) -0.0031(12) 0.0015(12) -0.0016(11)
C37 0.0334(16) 0.0284(15) 0.0348(17) -0.0038(13) -0.0025(13) -0.0003(12)
C38 0.0432(19) 0.0361(18) 0.0347(18) -0.0125(14) -0.0003(14) -0.0020(14)
C39 0.0427(19) 0.0312(17) 0.051(2) -0.0192(15) -0.0003(16) -0.0002(14)
C40 0.0377(18) 0.0195(15) 0.054(2) -0.0005(14) -0.0021(15) 0.0001(12)
C41 0.0312(16) 0.0252(15) 0.0370(17) -0.0043(13) -0.0015(13) -0.0016(12)

loop_
_atom_type_symbol
_atom_type_description
_atom_type_scat_dispersion_real
_atom_type_scat_dispersion_imag
_atom_type_scat_source
C C 0.0033 0.0016 'International Tables Vol C Tables 4.2.6.8 and 6.1.1.4'
H H 0.0000 0.0000 'International Tables Vol C Tables 4.2.6.8 and 6.1.1.4'
B B 0.0013 0.0007 'International Tables Vol C Tables 4.2.6.8 and 6.1.1.4'
N N 0.0061 0.0033 'International Tables Vol C Tables 4.2.6.8 and 6.1.1.4'
O O 0.0106 0.0060 'International Tables Vol C Tables 4.2.6.8 and 6.1.1.4'
F F 0.0171 0.0103 'International Tables Vol C Tables 4.2.6.8 and 6.1.1.4'
Al Al 0.0645 0.0514 'International Tables Vol C Tables 4.2.6.8 and 6.1.1.4'

loop_
_geom_angle_atom_site_label_1
_geom_angle_atom_site_label_2
_geom_angle_atom_site_label_3
_geom_angle
_geom_angle_site_symmetry_1
_geom_angle_site_symmetry_3
O3 Al1 O2 103.52(9) . .
O3 Al1 N1 114.49(10) . .
O2 Al1 N1 115.12(10) . .
O3 Al1 N2 114.31(9) . .
O2 Al1 N2 111.23(9) . .
N1 Al1 N2 98.63(10) . .
B1 O1 B2 125.7(2) . .
B1 O2 Al1 122.39(17) . .
B2 O3 Al1 123.07(17) . .
C7 N1 C6 118.4(2) . .
C7 N1 Al1 122.96(18) . .
C6 N1 Al1 118.59(17) . .
C9 N2 C10 119.4(2) . .
C9 N2 Al1 123.68(18) . .
C10 N2 Al1 116.71(16) . .
O2 B1 O1 122.6(2) . .
O2 B1 C30 120.9(2) . .
O1 B1 C30 116.5(2) . .
O3 B2 O1 122.2(2) . .
O3 B2 C36 121.9(2) . .
O1 B2 C36 115.9(2) . .
C2 C1 C6 117.7(3) . .
C2 C1 C16 119.6(3) . .
C6 C1 C16 122.7(3) . .
C3 C2 C1 121.4(3) . .
C3 C2 H2 119.3 . .
C1 C2 H2 119.3 . .
C4 C3 C2 120.1(3) . .
C4 C3 H3 120.0 . .
C2 C3 H3 120.0 . .
C3 C4 C5 121.3(3) . .
C3 C4 H4 119.3 . .
C5 C4 H4 119.3 . .
C4 C5 C6 117.8(3) . .
C4 C5 C19 119.4(3) . .
C6 C5 C19 122.8(2) . .
C5 C6 C1 121.6(2) . .
C5 C6 N1 119.5(2) . .
C1 C6 N1 118.9(2) . .
N1 C7 C8 122.9(2) . .
N1 C7 C22 119.9(2) . .
C8 C7 C22 117.2(2) . .
C7 C8 C9 128.2(3) . .
C7 C8 H8 115.9 . .
C9 C8 H8 115.9 . .
N2 C9 C8 122.2(2) . .
N2 C9 C23 121.5(2) . .
C8 C9 C23 116.2(2) . .
C15 C10 C11 122.1(2) . .
C15 C10 N2 117.7(2) . .
C11 C10 N2 120.2(2) . .
C12 C11 C10 117.4(3) . .
C12 C11 C24 120.3(3) . .
C10 C11 C24 122.3(2) . .
C13 C12 C11 121.7(3) . .
C13 C12 H12 119.2 . .
C11 C12 H12 119.2 . .
C14 C13 C12 119.7(3) . .
C14 C13 H13 120.1 . .
C12 C13 H13 120.1 . .
C13 C14 C15 121.5(3) . .
C13 C14 H14 119.3 . .
C15 C14 H14 119.3 . .
C14 C15 C10 117.7(2) . .
C14 C15 C27 119.8(2) . .
C10 C15 C27 122.5(2) . .
C18 C16 C1 111.3(3) . .
C18 C16 C17 109.9(3) . .
C1 C16 C17 112.5(3) . .
C18 C16 H16 107.7 . .
C1 C16 H16 107.7 . .
C17 C16 H16 107.7 . .
C16 C17 H17A 109.5 . .
C16 C17 H17B 109.5 . .
H17A C17 H17B 109.5 . .
C16 C17 H17C 109.5 . .
H17A C17 H17C 109.5 . .
H17B C17 H17C 109.5 . .
C16 C18 H18A 109.5 . .
C16 C18 H18B 109.5 . .
H18A C18 H18B 109.5 . .
C16 C18 H18C 109.5 . .
H18A C18 H18C 109.5 . .
H18B C18 H18C 109.5 . .
C5 C19 C21 112.7(3) . .
C5 C19 C20 111.2(2) . .
C21 C19 C20 110.0(2) . .
C5 C19 H19 107.6 . .
C21 C19 H19 107.6 . .
C20 C19 H19 107.6 . .
C19 C20 H20A 109.5 . .
C19 C20 H20B 109.5 . .
H20A C20 H20B 109.5 . .
C19 C20 H20C 109.5 . .
H20A C20 H20C 109.5 . .
H20B C20 H20C 109.5 . .
C19 C21 H21A 109.5 . .
C19 C21 H21B 109.5 . .
H21A C21 H21B 109.5 . .
C19 C21 H21C 109.5 . .
H21A C21 H21C 109.5 . .
H21B C21 H21C 109.5 . .
C7 C22 H22A 109.5 . .
C7 C22 H22B 109.5 . .
H22A C22 H22B 109.5 . .
C7 C22 H22C 109.5 . .
H22A C22 H22C 109.5 . .
H22B C22 H22C 109.5 . .
C9 C23 H23A 109.5 . .
C9 C23 H23B 109.5 . .
H23A C23 H23B 109.5 . .
C9 C23 H23C 109.5 . .
H23A C23 H23C 109.5 . .
H23B C23 H23C 109.5 . .
C11 C24 C25 112.4(3) . .
C11 C24 C26 110.9(3) . .
C25 C24 C26 109.3(3) . .
C11 C24 H24 108.0 . .
C25 C24 H24 108.0 . .
C26 C24 H24 108.0 . .
C24 C25 H25A 109.5 . .
C24 C25 H25B 109.5 . .
H25A C25 H25B 109.5 . .
C24 C25 H25C 109.5 . .
H25A C25 H25C 109.5 . .
H25B C25 H25C 109.5 . .
C24 C26 H26A 109.5 . .
C24 C26 H26B 109.5 . .
H26A C26 H26B 109.5 . .
C24 C26 H26C 109.5 . .
H26A C26 H26C 109.5 . .
H26B C26 H26C 109.5 . .
C15 C27 C29 110.6(2) . .
C15 C27 C28 112.5(2) . .
C29 C27 C28 110.3(3) . .
C15 C27 H27 107.7 . .
C29 C27 H27 107.7 . .
C28 C27 H27 107.7 . .
C27 C28 H28A 109.5 . .
C27 C28 H28B 109.5 . .
H28A C28 H28B 109.5 . .
C27 C28 H28C 109.5 . .
H28A C28 H28C 109.5 . .
H28B C28 H28C 109.5 . .
C27 C29 H29A 109.5 . .
C27 C29 H29B 109.5 . .
H29A C29 H29B 109.5 . .
C27 C29 H29C 109.5 . .
H29A C29 H29C 109.5 . .
H29B C29 H29C 109.5 . .
C31 C30 C35 117.6(2) . .
C31 C30 B1 120.8(2) . .
C35 C30 B1 121.4(2) . .
C32 C31 C30 121.5(3) . .
C32 C31 H31 119.3 . .
C30 C31 H31 119.3 . .
C33 C32 C31 120.3(3) . .
C33 C32 H32 119.9 . .
C31 C32 H32 119.9 . .
C34 C33 C32 117.7(3) . .
C34 C33 H33 121.1 . .
C32 C33 H33 121.1 . .
F1 C34 C33 118.3(2) . .
F1 C34 C35 118.4(2) . .
C33 C34 C35 123.3(3) . .
C34 C35 C30 119.6(3) . .
C34 C35 H35 120.2 . .
C30 C35 H35 120.2 . .
C37 C36 C41 117.3(3) . .
C37 C36 B2 121.7(2) . .
C41 C36 B2 121.0(3) . .
C38 C37 C36 121.8(3) . .
C38 C37 H37 119.1 . .
C36 C37 H37 119.1 . .
C39 C38 C37 120.3(3) . .
C39 C38 H38 119.8 . .
C37 C38 H38 119.8 . .
C40 C39 C38 117.8(3) . .
C40 C39 H39 121.1 . .
C38 C39 H39 121.1 . .
F2 C40 C39 118.6(3) . .
F2 C40 C41 118.1(3) . .
C39 C40 C41 123.3(3) . .
C40 C41 C36 119.4(3) . .
C40 C41 H41 120.3 . .
C36 C41 H41 120.3 . .
C51 C51 C62 126(7) 5_656 .
C51 C51 C61 67(5) 5_656 .
C62 C51 C61 60(3) . .
C51 C51 C61 66(5) 5_656 5_656
C62 C51 C61 164(4) . 5_656
C61 C51 C61 133(3) . 5_656
C54 C52 C53 96(3) . 3_655
C54 C52 C52 78(3) . 3_655
C53 C52 C52 19.0(15) 3_655 3_655
C54 C52 C54 50(3) . 3_655
C53 C52 C54 46.1(15) 3_655 3_655
C52 C52 C54 28.5(11) 3_655 3_655
C54 C52 C55 8(4) . .
C53 C52 C55 94(2) 3_655 .
C52 C52 C55 76.4(19) 3_655 .
C54 C52 C55 48(2) 3_655 .
C54 C52 C55 21(3) . 3_655
C53 C52 C55 75(2) 3_655 3_655
C52 C52 C55 56.8(17) 3_655 3_655
C54 C52 C55 28.7(17) 3_655 3_655
C55 C52 C55 20(3) . 3_655
C54 C53 C53 84.9(13) . 3_655
C54 C53 C52 68(2) . 3_655
C53 C53 C52 19.2(15) 3_655 3_655
C54 C53 C54 42.8(17) . 3_655
C53 C53 C54 42.6(12) 3_655 3_655
C52 C53 C54 25.2(13) 3_655 3_655
C54 C53 C55 5(2) . .
C53 C53 C55 80.0(16) 3_655 .
C52 C53 C55 63(2) 3_655 .
C54 C53 C55 38.0(17) 3_655 .
C54 C53 C55 21.7(16) . 3_655
C53 C53 C55 64.6(15) 3_655 3_655
C52 C53 C55 46.7(19) 3_655 3_655
C54 C53 C55 22.0(15) 3_655 3_655
C55 C53 C55 17(3) . 3_655
C52 C54 C55 166(7) . .
C52 C54 C53 14(3) . .
C55 C54 C53 169(4) . .
C52 C54 C54 102(3) . 3_655
C55 C54 C54 75(4) . 3_655
C53 C54 C54 94.6(14) . 3_655
C52 C54 C55 147(4) . 3_655
C55 C54 C55 31(5) . 3_655
C53 C54 C55 139(3) . 3_655
C54 C54 C55 46(2) 3_655 3_655
C52 C54 C52 74(4) . 3_655
C55 C54 C52 103(4) . 3_655
C53 C54 C52 66.0(16) . 3_655
C54 C54 C52 28.6(11) 3_655 3_655
C55 C54 C52 74(2) 3_655 3_655
C52 C54 C53 59(3) . 3_655
C55 C54 C53 117(4) . 3_655
C53 C54 C53 52.5(19) . 3_655
C54 C54 C53 42.6(12) 3_655 3_655
C55 C54 C53 88(3) 3_655 3_655
C52 C54 C53 15.6(15) 3_655 3_655
C52 C54 C57 154(4) . .
C55 C54 C57 16(4) . .
C53 C54 C57 166(2) . .
C54 C54 C57 85.3(16) 3_655 .
C55 C54 C57 45(2) 3_655 .
C52 C54 C57 113.4(19) 3_655 .
C53 C54 C57 124(2) 3_655 .
C52 C54 C56 171(4) . .
C55 C54 C56 21(5) . .
C53 C54 C56 163(2) . .
C54 C54 C56 86.4(15) 3_655 .
C55 C54 C56 41(2) 3_655 .
C52 C54 C56 113.2(19) 3_655 .
C53 C54 C56 129(2) 3_655 .
C57 C54 C56 30.3(11) . .
C52 C54 C57 161(4) . 3_655
C55 C54 C57 26(4) . 3_655
C53 C54 C57 149(2) . 3_655
C54 C54 C57 62.8(15) 3_655 3_655
C55 C54 C57 20(3) 3_655 3_655
C52 C54 C57 89.0(16) 3_655 3_655
C53 C54 C57 104.4(18) 3_655 3_655
C57 C54 C57 41(2) . 3_655
C56 C54 C57 24.3(12) . 3_655
C55 C55 C54 103(5) 3_655 .
C55 C55 C57 103(7) 3_655 .
C54 C55 C57 150(8) . .
C55 C55 C56 88(6) 3_655 .
C54 C55 C56 143(8) . .
C57 C55 C56 54(3) . .
C55 C55 C54 46(3) 3_655 3_655
C54 C55 C54 59(3) . 3_655
C57 C55 C54 136(7) . 3_655
C56 C55 C54 132(5) . 3_655
C55 C55 C57 48(5) 3_655 3_655
C54 C55 C57 137(6) . 3_655
C57 C55 C57 74(5) . 3_655
C56 C55 C57 40(3) . 3_655
C54 C55 C57 93(3) 3_655 3_655
C55 C55 C56 63(5) 3_655 3_655
C54 C55 C56 160(6) . 3_655
C57 C55 C56 40(3) . 3_655
C56 C55 C56 55(4) . 3_655
C54 C55 C56 102(4) 3_655 3_655
C57 C55 C56 45(2) 3_655 3_655
C55 C55 C52 103(2) 3_655 .
C54 C55 C52 6(3) . .
C57 C55 C52 146(6) . .
C56 C55 C52 148(6) . .
C54 C55 C52 58.2(17) 3_655 .
C57 C55 C52 141(4) 3_655 .
C56 C55 C52 156(4) 3_655 .
C55 C55 C58 114(5) 3_655 .
C54 C55 C58 142(5) . .
C57 C55 C58 13(3) . .
C56 C55 C58 51(3) . .
C54 C55 C58 149(5) 3_655 .
C57 C55 C58 79(2) 3_655 .
C56 C55 C58 51(3) 3_655 .
C52 C55 C58 140(4) . .
C55 C55 C52 57.0(19) 3_655 3_655
C54 C55 C52 48(3) . 3_655
C57 C55 C52 145(6) . 3_655
C56 C55 C52 139(5) . 3_655
C54 C55 C52 11.6(14) 3_655 3_655
C57 C55 C52 102(3) 3_655 3_655
C56 C55 C52 114(4) 3_655 3_655
C52 C55 C52 46.8(18) . 3_655
C58 C55 C52 158(4) . 3_655
C55 C55 C53 97(2) 3_655 .
C54 C55 C53 6(2) . .
C57 C55 C53 152(6) . .
C56 C55 C53 146(6) . .
C54 C55 C53 53.6(18) 3_655 .
C57 C55 C53 134(4) 3_655 .
C56 C55 C53 154(4) 3_655 .
C52 C55 C53 6.6(15) . .
C58 C55 C53 146(3) . .
C52 C55 C53 42.0(10) 3_655 .
C55 C55 C58 50(4) 3_655 3_655
C54 C55 C58 142(6) . 3_655
C57 C55 C58 68(4) . 3_655
C56 C55 C58 39(3) . 3_655
C54 C55 C58 96(3) 3_655 3_655
C57 C55 C58 6(2) 3_655 3_655
C56 C55 C58 40(3) 3_655 3_655
C52 C55 C58 146(4) . 3_655
C58 C55 C58 74(2) . 3_655
C52 C55 C58 105(3) 3_655 3_655
C53 C55 C58 139(3) . 3_655
C57 C56 C57 96(6) 3_655 .
C57 C56 C56 57(4) 3_655 3_655
C57 C56 C56 45(3) . 3_655
C57 C56 C55 77(6) 3_655 .
C57 C56 C55 53(4) . .
C56 C56 C55 69(4) 3_655 .
C57 C56 C55 48(4) 3_655 3_655
C57 C56 C55 65(5) . 3_655
C56 C56 C55 56(2) 3_655 3_655
C55 C56 C55 29(5) . 3_655
C57 C56 C58 123(6) 3_655 .
C57 C56 C58 37(3) . .
C56 C56 C58 66(4) 3_655 .
C55 C56 C58 87(4) . .
C55 C56 C58 103(5) 3_655 .
C57 C56 C58 34(4) 3_655 3_655
C57 C56 C58 109(4) . 3_655
C56 C56 C58 64(4) 3_655 3_655
C55 C56 C58 109(4) . 3_655
C55 C56 C58 81(4) 3_655 3_655
C58 C56 C58 116(3) . 3_655
C57 C56 C59 108(5) 3_655 .
C57 C56 C59 82(4) . .
C56 C56 C59 77(2) 3_655 .
C55 C56 C59 135(5) . .
C55 C56 C59 133(3) 3_655 .
C58 C56 C59 52(2) . .
C58 C56 C59 79(3) 3_655 .
C57 C56 C59 77(4) 3_655 3_655
C57 C56 C59 91(4) . 3_655
C56 C56 C59 62.5(18) 3_655 3_655
C55 C56 C59 131(4) . 3_655
C55 C56 C59 113(3) 3_655 3_655
C58 C56 C59 74(3) . 3_655
C58 C56 C59 48(2) 3_655 3_655
C59 C56 C59 32(2) . 3_655
C57 C56 C54 82(5) 3_655 .
C57 C56 C54 66(4) . .
C56 C56 C54 84.2(15) 3_655 .
C55 C56 C54 16(4) . .
C55 C56 C54 37(2) 3_655 .
C58 C56 C54 97(3) . .
C58 C56 C54 116(3) 3_655 .
C59 C56 C54 148(3) . .
C59 C56 C54 147(2) 3_655 .
C58 C57 C56 112(7) . 3_655
C58 C57 C55 151(7) . .
C56 C57 C55 93(7) 3_655 .
C58 C57 C56 96(6) . .
C56 C57 C56 78(5) 3_655 .
C55 C57 C56 73(5) . .
C58 C57 C55 166(5) . 3_655
C56 C57 C55 64(5) 3_655 3_655
C55 C57 C55 29(5) . 3_655
C56 C57 C55 69(5) . 3_655
C58 C57 C57 123(4) . 3_655
C56 C57 C57 46(4) 3_655 3_655
C55 C57 C57 63(4) . 3_655
C56 C57 C57 38(3) . 3_655
C55 C57 C57 43(2) 3_655 3_655
C58 C57 C59 45(3) . .
C56 C57 C59 75(4) 3_655 .
C55 C57 C59 136(5) . .
C56 C57 C59 63(4) . .
C55 C57 C59 122(3) 3_655 .
C57 C57 C59 79.1(18) 3_655 .
C58 C57 C54 142(5) . .
C56 C57 C54 105(6) 3_655 .
C55 C57 C54 14(4) . .
C56 C57 C54 84(4) . .
C55 C57 C54 41.8(18) 3_655 .
C57 C57 C54 77.8(15) 3_655 .
C59 C57 C54 147(3) . .
C58 C57 C58 106(5) . 3_655
C56 C57 C58 36(4) 3_655 3_655
C55 C57 C58 84(4) . 3_655
C56 C57 C58 42(3) . 3_655
C55 C57 C58 61(2) 3_655 3_655
C57 C57 C58 20.9(14) 3_655 3_655
C59 C57 C58 61(2) . 3_655
C54 C57 C58 98.6(18) . 3_655
C58 C57 C59 70(4) . 3_655
C56 C57 C59 48(4) 3_655 3_655
C55 C57 C59 122(5) . 3_655
C56 C57 C59 60(4) . 3_655
C55 C57 C59 99(3) 3_655 3_655
C57 C57 C59 58.8(15) 3_655 3_655
C59 C57 C59 27.0(16) . 3_655
C54 C57 C59 136(2) . 3_655
C58 C57 C59 38.4(15) 3_655 3_655
C58 C57 C54 174(5) . 3_655
C56 C57 C54 74(5) 3_655 3_655
C55 C57 C54 24(4) . 3_655
C56 C57 C54 85(4) . 3_655
C55 C57 C54 18(2) 3_655 3_655
C57 C57 C54 60.7(15) 3_655 3_655
C59 C57 C54 140(3) . 3_655
C54 C57 C54 31.9(13) . 3_655
C58 C57 C54 78.5(14) 3_655 3_655
C59 C57 C54 115(2) 3_655 3_655
C58 C57 C60 15(3) . .
C56 C57 C60 98(5) 3_655 .
C55 C57 C60 155(5) . .
C56 C57 C60 87(4) . .
C55 C57 C60 152(3) 3_655 .
C57 C57 C60 109.3(15) 3_655 .
C59 C57 C60 30.4(13) . .
C54 C57 C60 153(3) . .
C58 C57 C60 91(2) 3_655 .
C59 C57 C60 55.0(15) 3_655 .
C54 C57 C60 170(2) 3_655 .
C57 C58 C59 108(5) . .
C57 C58 C60 155(5) . .
C59 C58 C60 48(2) . .
C57 C58 C56 46(3) . .
C59 C58 C56 72(3) . .
C60 C58 C56 116(4) . .
C57 C58 C56 34(4) . 3_655
C59 C58 C56 80(3) . 3_655
C60 C58 C56 123(4) . 3_655
C56 C58 C56 50(3) . 3_655
C57 C58 C55 16(4) . .
C59 C58 C55 112(3) . .
C60 C58 C55 158(3) . .
C56 C58 C55 42(2) . .
C56 C58 C55 48(3) 3_655 .
C57 C58 C61 133(5) . .
C59 C58 C61 75(3) . .
C60 C58 C61 45.5(19) . .
C56 C58 C61 143(3) . .
C56 C58 C61 107(3) 3_655 .
C55 C58 C61 148(3) . .
C57 C58 C59 85(4) . 3_655
C59 C58 C59 25.5(18) . 3_655
C60 C58 C59 70(2) . 3_655
C56 C58 C59 62(2) . 3_655
C56 C58 C59 55(2) 3_655 3_655
C55 C58 C59 93(2) . 3_655
C61 C58 C59 81.0(19) . 3_655
C57 C58 C57 36(3) . 3_655
C59 C58 C57 73(3) . 3_655
C60 C58 C57 121(3) . 3_655
C56 C58 C57 21.1(19) . 3_655
C56 C58 C57 28.7(16) 3_655 3_655
C55 C58 C57 40(2) . 3_655
C61 C58 C57 129(2) . 3_655
C59 C58 C57 54.0(19) 3_655 3_655
C57 C58 C55 9(3) . 3_655
C59 C58 C55 100(3) . 3_655
C60 C58 C55 148(3) . 3_655
C56 C58 C55 38(3) . 3_655
C56 C58 C55 32(2) 3_655 3_655
C55 C58 C55 16(3) . 3_655
C61 C58 C55 137(3) . 3_655
C59 C58 C55 79(2) 3_655 3_655
C57 C58 C55 27.6(14) 3_655 3_655
C59 C59 C60 147(6) 3_655 .
C59 C59 C58 116(3) 3_655 .
C60 C59 C58 66(3) . .
C59 C59 C56 84(2) 3_655 .
C60 C59 C56 117(3) . .
C58 C59 C56 56(3) . .
C59 C59 C56 65(2) 3_655 3_655
C60 C59 C56 114(3) . 3_655
C58 C59 C56 52(2) . 3_655
C56 C59 C56 41(2) . 3_655
C59 C59 C57 92.5(19) 3_655 .
C60 C59 C57 93(3) . .
C58 C59 C57 27.1(18) . .
C56 C59 C57 34.3(14) . .
C56 C59 C57 28.0(14) 3_655 .
C59 C59 C61 111(5) 3_655 .
C60 C59 C61 39(2) . .
C58 C59 C61 64(2) . .
C56 C59 C61 117(3) . .
C56 C59 C61 89(2) 3_655 .
C57 C59 C61 83(2) . .
C59 C59 C58 38(2) 3_655 3_655
C60 C59 C58 158(3) . 3_655
C58 C59 C58 92(3) . 3_655
C56 C59 C58 46(2) . 3_655
C56 C59 C58 44(2) 3_655 3_655
C57 C59 C58 65(2) . 3_655
C61 C59 C58 127(2) . 3_655
C59 C59 C60 18(3) 3_655 3_655
C60 C59 C60 156(3) . 3_655
C58 C59 C60 130(3) . 3_655
C56 C59 C60 86(2) . 3_655
C56 C59 C60 77(2) 3_655 3_655
C57 C59 C60 103(2) . 3_655
C61 C59 C60 125.2(19) . 3_655
C58 C59 C60 40.5(12) 3_655 3_655
C59 C59 C57 60.5(16) 3_655 3_655
C60 C59 C57 135(3) . 3_655
C58 C59 C57 69(3) . 3_655
C56 C59 C57 23.5(16) . 3_655
C56 C59 C57 29.7(12) 3_655 3_655
C57 C59 C57 42(3) . 3_655
C61 C59 C57 118(2) . 3_655
C58 C59 C57 24.5(12) 3_655 3_655
C60 C59 C57 65.0(15) 3_655 3_655
C59 C60 C61 109(4) . .
C59 C60 C62 163(4) . .
C61 C60 C62 71(3) . .
C59 C60 C58 66(3) . .
C61 C60 C58 86(3) . .
C62 C60 C58 131(3) . .
C59 C60 C59 15(3) . 3_655
C61 C60 C59 95(3) . 3_655
C62 C60 C59 153(3) . 3_655
C58 C60 C59 70(2) . 3_655
C59 C60 C57 56(2) . .
C61 C60 C57 88(3) . .
C62 C60 C57 140(3) . .
C58 C60 C57 10(2) . .
C59 C60 C57 60.0(14) 3_655 .
C60 C61 C62 55(2) . .
C60 C61 C51 112(4) . .
C62 C61 C51 58(2) . .
C60 C61 C51 159(4) . 5_656
C62 C61 C51 104(3) . 5_656
C51 C61 C51 47(3) . 5_656
C60 C61 C58 48(2) . .
C62 C61 C58 93(3) . .
C51 C61 C58 132(3) . .
C51 C61 C58 144(3) 5_656 .
C60 C61 C59 32.1(19) . .
C62 C61 C59 86(3) . .
C51 C61 C59 144(4) . .
C51 C61 C59 166(3) 5_656 .
C58 C61 C59 41.7(15) . .
C60 C62 C51 115(3) . .
C60 C62 C61 53.7(18) . .
C51 C62 C61 62(3) . .

loop_
_geom_bond_atom_site_label_1
_geom_bond_atom_site_label_2
_geom_bond_distance
_geom_bond_site_symmetry_2
Al1 O3 1.7386(19) .
Al1 O2 1.7398(19) .
Al1 N1 1.865(2) .
Al1 N2 1.870(2) .
F1 C34 1.367(3) .
F2 C40 1.369(3) .
O1 B1 1.392(3) .
O1 B2 1.397(3) .
O2 B1 1.346(4) .
O3 B2 1.345(4) .
N1 C7 1.348(3) .
N1 C6 1.451(3) .
N2 C9 1.340(3) .
N2 C10 1.460(3) .
B1 C30 1.571(4) .
B2 C36 1.572(4) .
C1 C2 1.394(4) .
C1 C6 1.405(4) .
C1 C16 1.526(4) .
C2 C3 1.375(4) .
C2 H2 0.9500 .
C3 C4 1.373(4) .
C3 H3 0.9500 .
C4 C5 1.395(4) .
C4 H4 0.9500 .
C5 C6 1.401(4) .
C5 C19 1.517(4) .
C7 C8 1.394(4) .
C7 C22 1.500(4) .
C8 C9 1.398(4) .
C8 H8 0.9500 .
C9 C23 1.504(4) .
C10 C15 1.403(4) .
C10 C11 1.404(4) .
C11 C12 1.390(4) .
C11 C24 1.522(4) .
C12 C13 1.381(4) .
C12 H12 0.9500 .
C13 C14 1.379(4) .
C13 H13 0.9500 .
C14 C15 1.390(4) .
C14 H14 0.9500 .
C15 C27 1.516(4) .
C16 C18 1.514(4) .
C16 C17 1.527(4) .
C16 H16 1.0000 .
C17 H17A 0.9800 .
C17 H17B 0.9800 .
C17 H17C 0.9800 .
C18 H18A 0.9800 .
C18 H18B 0.9800 .
C18 H18C 0.9800 .
C19 C21 1.527(4) .
C19 C20 1.533(4) .
C19 H19 1.0000 .
C20 H20A 0.9800 .
C20 H20B 0.9800 .
C20 H20C 0.9800 .
C21 H21A 0.9800 .
C21 H21B 0.9800 .
C21 H21C 0.9800 .
C22 H22A 0.9800 .
C22 H22B 0.9800 .
C22 H22C 0.9800 .
C23 H23A 0.9800 .
C23 H23B 0.9800 .
C23 H23C 0.9800 .
C24 C25 1.524(4) .
C24 C26 1.531(5) .
C24 H24 1.0000 .
C25 H25A 0.9800 .
C25 H25B 0.9800 .
C25 H25C 0.9800 .
C26 H26A 0.9800 .
C26 H26B 0.9800 .
C26 H26C 0.9800 .
C27 C29 1.520(4) .
C27 C28 1.525(4) .
C27 H27 1.0000 .
C28 H28A 0.9800 .
C28 H28B 0.9800 .
C28 H28C 0.9800 .
C29 H29A 0.9800 .
C29 H29B 0.9800 .
C29 H29C 0.9800 .
C30 C31 1.396(4) .
C30 C35 1.401(4) .
C31 C32 1.390(4) .
C31 H31 0.9500 .
C32 C33 1.388(4) .
C32 H32 0.9500 .
C33 C34 1.369(4) .
C33 H33 0.9500 .
C34 C35 1.373(4) .
C35 H35 0.9500 .
C36 C37 1.400(4) .
C36 C41 1.403(4) .
C37 C38 1.387(4) .
C37 H37 0.9500 .
C38 C39 1.380(4) .
C38 H38 0.9500 .
C39 C40 1.373(4) .
C39 H39 0.9500 .
C40 C41 1.376(4) .
C41 H41 0.9500 .
C51 C51 1.14(8) 5_656
C51 C62 1.36(5) .
C51 C61 1.42(6) .
C51 C61 1.43(6) 5_656
C52 C54 0.64(3) .
C52 C53 1.291(19) 3_655
C52 C52 1.29(4) 3_655
C52 C54 1.31(2) 3_655
C52 C55 1.48(4) .
C52 C55 1.72(4) 3_655
C53 C54 1.02(3) .
C53 C53 1.19(4) 3_655
C53 C52 1.291(19) 3_655
C53 C54 1.50(3) 3_655
C53 C55 1.86(4) .
C53 C55 2.03(4) 3_655
C54 C55 0.85(3) .
C54 C54 1.02(4) 3_655
C54 C55 1.15(4) 3_655
C54 C52 1.31(2) 3_655
C54 C53 1.50(3) 3_655
C54 C57 1.72(4) .
C54 C56 1.87(4) .
C54 C57 1.92(4) 3_655
C55 C55 0.60(9) 3_655
C55 C57 0.93(4) .
C55 C56 1.12(5) .
C55 C54 1.15(4) 3_655
C55 C57 1.22(6) 3_655
C55 C56 1.25(6) 3_655
C55 C58 1.67(5) .
C55 C52 1.72(4) 3_655
C55 C58 1.99(5) 3_655
C56 C57 0.80(4) 3_655
C56 C57 0.95(3) .
C56 C56 1.10(6) 3_655
C56 C55 1.25(6) 3_655
C56 C58 1.30(6) .
C56 C58 1.32(6) 3_655
C56 C59 1.50(4) .
C56 C59 1.65(4) 3_655
C57 C58 0.79(4) .
C57 C56 0.80(4) 3_655
C57 C55 1.22(6) 3_655
C57 C57 1.30(7) 3_655
C57 C59 1.66(4) .
C57 C58 1.86(5) 3_655
C57 C59 1.91(4) 3_655
C57 C54 1.92(4) 3_655
C57 C60 2.00(4) .
C58 C59 1.24(4) .
C58 C60 1.25(4) .
C58 C56 1.32(5) 3_655
C58 C61 1.67(4) .
C58 C59 1.80(4) 3_655
C58 C57 1.86(5) 3_655
C58 C55 1.99(5) 3_655
C59 C59 0.87(5) 3_655
C59 C60 1.01(3) .
C59 C56 1.65(4) 3_655
C59 C61 1.80(5) .
C59 C58 1.80(4) 3_655
C59 C60 1.80(5) 3_655
C59 C57 1.91(4) 3_655
C60 C61 1.19(4) .
C60 C62 1.22(3) .
C60 C59 1.80(5) 3_655
C61 C62 1.40(4) .
C61 C51 1.43(6) 5_656
